data_4324049
loop_
_publ_author_name
'F. Albert Cotton'
'Steven C. Haefner'
'Alfred P. Sattelberger'

_publ_section_title
;
 Metal-Metal Multiply-Bonded Complexes of Technetium. 3.1 Preparation and
 Characterization of Phosphine Complexes of Technetium Possessing a
 Metal-Metal Bond Order of 3.5
;
_journal_name_full 'Inorganic Chemistry'
_journal_page_first 1831
_journal_page_last 1838
_journal_paper_doi 10.1021/ic9508583
_journal_volume 35
_journal_year 1996
_chemical_compound_source 'chemical oxidation of Tc2Cl4(PMe2Ph)4 in the presence of Cl- '
_chemical_formula_moiety 'Tc2, Cl5, (P C8 H11)3'
_chemical_formula_structural 'Tc2, Cl5, (P C8 H11)3'
_chemical_formula_sum 'C24 H33 Cl5 P3 Tc2'
_chemical_formula_weight 787.66
_chemical_name_common '1,3,6-ditechnetium pentachloro tris(dimethylphenylphosphine)'
_chemical_name_systematic
; 
1,3,6-ditechnetium pentachloro tris(dimethylphenylphosphine)
;
_space_group_IT_number 14
_symmetry_cell_setting monoclinic
_symmetry_space_group_name_Hall '-P 2ybc'
_symmetry_space_group_name_H-M 'P 1 21/c 1'
_atom_sites_solution_hydrogens geom
_atom_sites_solution_primary direct
_atom_sites_solution_secondary difmap
_audit_creation_method SHELXL
_cell_angle_alpha 90.00
_cell_angle_beta 98.144(6)
_cell_angle_gamma 90.00
_cell_formula_units_Z 4
_cell_length_a 11.1340(14)
_cell_length_b 14.4057(13)
_cell_length_c 19.501(3)
_cell_measurement_reflns_used 25
_cell_measurement_temperature 295(2)
_cell_measurement_theta_max 25
_cell_measurement_theta_min 20
_cell_volume 3096.3(7)
_computing_cell_refinement 'CAD4 (Enraf Nonius)'
_computing_data_collection 'CAD4 (Enraf Nonius)'
_computing_data_reduction 'SDP  (Enraf Nonius)'
_computing_molecular_graphics ORTEP
_computing_publication_material 'SHELXL-93 (Sheldrick, 1993)'
_computing_structure_refinement 'SHELXL-93 (Sheldrick, 1993)'
_computing_structure_solution 'SHELXS-86 (Sheldrick, 1990)'
_diffrn_ambient_temperature 293(2)
_diffrn_measurement_device CAD4S
_diffrn_measurement_method theta-2theta
_diffrn_radiation_monochromator graphite
_diffrn_radiation_source 'fine-focus sealed tube'
_diffrn_radiation_type MoK\a
_diffrn_radiation_wavelength 0.70930
_diffrn_reflns_av_R_equivalents 0.0185
_diffrn_reflns_av_sigmaI/netI 0.0283
_diffrn_reflns_limit_h_max 13
_diffrn_reflns_limit_h_min 0
_diffrn_reflns_limit_k_max 17
_diffrn_reflns_limit_k_min 0
_diffrn_reflns_limit_l_max 22
_diffrn_reflns_limit_l_min -23
_diffrn_reflns_number 5722
_diffrn_reflns_theta_max 24.90
_diffrn_reflns_theta_min 2.11
_diffrn_standards_decay_% 2
_diffrn_standards_interval_time 3600
_diffrn_standards_number 3
_exptl_absorpt_coefficient_mu 1.493
_exptl_absorpt_correction_T_max 1.00
_exptl_absorpt_correction_T_min 0.75
_exptl_crystal_colour orange
_exptl_crystal_density_diffrn 1.690
_exptl_crystal_density_meas ?
_exptl_crystal_density_method n/a
_exptl_crystal_description block
_exptl_crystal_F_000 1572
_exptl_crystal_size_max 0.4
_exptl_crystal_size_mid 0.3
_exptl_crystal_size_min 0.3
_refine_diff_density_max 0.387
_refine_diff_density_min -0.442
_refine_diff_density_rms 0.090
_refine_ls_extinction_method none
_refine_ls_goodness_of_fit_all 1.103
_refine_ls_goodness_of_fit_obs 1.067
_refine_ls_hydrogen_treatment refall
_refine_ls_matrix_type full
_refine_ls_number_parameters 478
_refine_ls_number_reflns 5423
_refine_ls_number_restraints 79
_refine_ls_restrained_S_all 1.131
_refine_ls_restrained_S_obs 1.057
_refine_ls_R_factor_all 0.0435
_refine_ls_R_factor_obs 0.0261
_refine_ls_shift/esd_max -0.004
_refine_ls_shift/esd_mean 0.000
_refine_ls_structure_factor_coef Fsqd
_refine_ls_weighting_details 'w=1/[\s^2^(Fo^2^)+(0.0331P)^2^+1.6994P] where P=(Fo^2^+2Fc^2^)/3'
_refine_ls_weighting_scheme calc
_refine_ls_wR_factor_all 0.0806
_refine_ls_wR_factor_obs 0.0659
_reflns_number_observed 4243
_reflns_number_total 5424
_reflns_observed_criterion >2sigma(I)
_cod_data_source_file ic9508583_4.cif
_cod_data_source_block xl
_cod_depositor_comments
;
The following automatic conversions were performed:

'_exptl_crystal_density_meas' value 'not measured' was changed to '?'
- the value is perceived as not measured.

Automatic conversion script
Id: cif_fix_values 3008 2015-01-20 13:52:24Z robertas 

The following automatic conversions were performed:

'_refine_ls_weighting_scheme' value 'calc
w=1/[\s^2^(Fo^2^)+(0.0331P)^2^+1.6994P] where P=(Fo^2^+2Fc^2^)/3' was
changed to 'calc'. New tag '_refine_ls_weighting_details' was
created. The value of the new tag was set to
'w=1/[\s^2^(Fo^2^)+(0.0331P)^2^+1.6994P] where P=(Fo^2^+2Fc^2^)/3'.

Automatic conversion script
Id: cif_fix_values 3143 2015-03-26 13:38:13Z robertas 
;
_cod_database_code 4324049

loop_
_symmetry_equiv_pos_as_xyz
'x, y, z'
'-x, y+1/2, -z+1/2'
'-x, -y, -z'
'x, -y-1/2, z-1/2'

loop_
_atom_site_aniso_label
_atom_site_aniso_U_11
_atom_site_aniso_U_22
_atom_site_aniso_U_33
_atom_site_aniso_U_23
_atom_site_aniso_U_13
_atom_site_aniso_U_12
Tc1 0.02486(14) 0.0304(2) 0.02726(15) -0.00073(10) 0.00383(10) -0.00077(10)
Tc2 0.02566(14) 0.02826(15) 0.02840(15) -0.00089(10) 0.00503(10) -0.00083(10)
Tc1A 0.042(9) 0.051(10) 0.065(11) -0.018(8) 0.012(8) -0.001(7)
Tc2A 0.045(9) 0.055(10) 0.074(11) -0.007(9) 0.018(8) 0.013(8)
Tc1B 0.029(9) 0.071(13) 0.058(12) 0.002(11) 0.003(8) -0.025(9)
Tc2B 0.047(11) 0.051(12) 0.069(13) 0.011(10) 0.022(10) -0.005(9)
Cl1 0.0445(5) 0.0808(7) 0.0355(5) -0.0022(4) -0.0063(4) -0.0029(5)
Cl2 0.0415(4) 0.0364(4) 0.0545(5) 0.0045(4) 0.0119(4) 0.0091(3)
Cl3 0.0440(4) 0.0342(4) 0.0599(5) -0.0045(4) 0.0145(4) -0.0088(4)
Cl4 0.0318(4) 0.0512(5) 0.0385(4) -0.0013(4) -0.0017(3) -0.0015(3)
Cl5 0.0582(5) 0.0613(6) 0.0318(4) -0.0025(4) 0.0117(4) -0.0061(4)
P1 0.0329(4) 0.0329(4) 0.0296(4) 0.0000(3) 0.0053(3) -0.0005(3)
P2 0.0356(4) 0.0325(4) 0.0443(5) 0.0048(4) 0.0097(4) -0.0002(4)
P3 0.0351(4) 0.0325(4) 0.0439(5) -0.0039(4) 0.0089(4) 0.0015(3)
C1 0.045(2) 0.047(2) 0.043(2) 0.009(2) 0.006(2) 0.007(2)
C2 0.048(2) 0.046(2) 0.037(2) -0.006(2) 0.003(2) -0.005(2)
C3 0.038(2) 0.035(2) 0.034(2) 0.0012(14) 0.0064(13) -0.0002(14)
C4 0.041(2) 0.060(2) 0.034(2) -0.003(2) 0.005(2) -0.003(2)
C5 0.050(2) 0.070(3) 0.035(2) -0.003(2) 0.013(2) -0.002(2)
C6 0.035(2) 0.059(2) 0.057(2) 0.000(2) 0.016(2) 0.000(2)
C7 0.033(2) 0.058(2) 0.046(2) 0.001(2) -0.001(2) 0.003(2)
C8 0.041(2) 0.051(2) 0.035(2) -0.002(2) 0.0076(15) 0.001(2)
C9 0.053(3) 0.058(3) 0.067(3) 0.022(2) 0.014(2) 0.006(2)
C10 0.060(3) 0.037(2) 0.067(3) -0.009(2) 0.024(2) -0.007(2)
C11 0.040(2) 0.034(2) 0.052(2) 0.006(2) 0.014(2) -0.0005(14)
C12 0.042(2) 0.069(3) 0.054(2) 0.005(2) 0.013(2) -0.003(2)
C13 0.040(2) 0.070(3) 0.078(3) 0.009(2) 0.009(2) -0.001(2)
C14 0.043(2) 0.062(3) 0.079(3) 0.002(2) 0.024(2) 0.001(2)
C15 0.067(3) 0.081(3) 0.055(3) -0.006(2) 0.029(2) -0.003(2)
C16 0.048(2) 0.067(3) 0.054(2) 0.003(2) 0.010(2) -0.004(2)
C17 0.050(2) 0.052(3) 0.061(3) -0.018(2) 0.005(2) -0.006(2)
C18 0.058(3) 0.040(2) 0.059(2) 0.010(2) 0.013(2) 0.008(2)
C19 0.034(2) 0.047(2) 0.048(2) -0.008(2) 0.0062(15) 0.004(2)
C20 0.051(2) 0.053(3) 0.075(3) -0.012(2) 0.021(2) -0.005(2)
C21 0.048(2) 0.091(4) 0.080(3) -0.019(3) 0.022(2) -0.016(3)
C22 0.038(2) 0.121(5) 0.073(3) -0.023(3) 0.012(2) 0.009(3)
C23 0.058(3) 0.081(4) 0.132(5) -0.012(4) 0.018(3) 0.031(3)
C24 0.062(3) 0.055(3) 0.119(4) 0.006(3) 0.032(3) 0.019(2)

loop_
_atom_site_label
_atom_site_type_symbol
_atom_site_fract_x
_atom_site_fract_y
_atom_site_fract_z
_atom_site_U_iso_or_equiv
_atom_site_thermal_displace_type
_atom_site_occupancy
_atom_site_calc_flag
_atom_site_refinement_flags
_atom_site_disorder_group
Tc1 Tc 0.00973(2) 0.22841(2) 0.154762(12) 0.02750(9) Uani 0.9670(12) d PDU 1
Tc2 Tc 0.19145(2) 0.22945(2) 0.135558(13) 0.02733(9) Uani 0.9670(12) d PDU 1
Tc1A Tc 0.0682(15) 0.2785(11) 0.1076(9) 0.053(5) Uani 0.0181(8) d PDU 2
Tc2A Tc 0.1318(15) 0.1823(12) 0.1856(9) 0.057(5) Uani 0.0181(8) d PDU 2
Tc1B Tc 0.0714(17) 0.1785(15) 0.1109(10) 0.053(6) Uani 0.0146(8) d PDU 3
Tc2B Tc 0.1349(20) 0.2781(14) 0.1863(11) 0.054(6) Uani 0.0146(8) d PDU 3
Cl1 Cl -0.10976(8) 0.22270(8) 0.04596(5) 0.0548(3) Uani 1 d . .
Cl2 Cl -0.05477(7) 0.38233(6) 0.16445(5) 0.0436(2) Uani 1 d . .
Cl3 Cl -0.04633(7) 0.07462(6) 0.17113(5) 0.0454(2) Uani 1 d . .
Cl4 Cl 0.32727(7) 0.23579(6) 0.23969(4) 0.0411(2) Uani 1 d . .
Cl5 Cl 0.18049(9) 0.22293(7) 0.01485(4) 0.0499(2) Uani 1 d . .
P1 P 0.02673(7) 0.23262(6) 0.28212(4) 0.0317(2) Uani 1 d . .
P2 P 0.23691(7) 0.39535(6) 0.12087(5) 0.0371(2) Uani 1 d . .
P3 P 0.24681(7) 0.06314(6) 0.12955(5) 0.0368(2) Uani 1 d . .
C1 C 0.1008(3) 0.1374(3) 0.3321(2) 0.0448(8) Uani 1 d . .
C2 C 0.0934(4) 0.3344(3) 0.3265(2) 0.0438(8) Uani 1 d . .
C3 C -0.1292(3) 0.2290(2) 0.3014(2) 0.0356(7) Uani 1 d . .
C4 C -0.1503(3) 0.2322(3) 0.3701(2) 0.0450(8) Uani 1 d . .
C5 C -0.2669(3) 0.2292(3) 0.3860(2) 0.0508(9) Uani 1 d . .
C6 C -0.3640(3) 0.2235(3) 0.3343(2) 0.0498(9) Uani 1 d . .
C7 C -0.3452(3) 0.2200(3) 0.2665(2) 0.0463(9) Uani 1 d . .
C8 C -0.2279(3) 0.2223(3) 0.2505(2) 0.0419(8) Uani 1 d . .
C9 C 0.1414(4) 0.4578(4) 0.0530(3) 0.0591(11) Uani 1 d . .
C10 C 0.2479(4) 0.4698(3) 0.1957(2) 0.0530(10) Uani 1 d . .
C11 C 0.3878(3) 0.3957(2) 0.0948(2) 0.0413(8) Uani 1 d . .
C12 C 0.4904(3) 0.3992(3) 0.1439(2) 0.0543(10) Uani 1 d . .
C13 C 0.6047(4) 0.3948(3) 0.1239(3) 0.0627(11) Uani 1 d . .
C14 C 0.6185(4) 0.3852(3) 0.0563(2) 0.0602(11) Uani 1 d . .
C15 C 0.5190(4) 0.3812(3) 0.0076(2) 0.0659(12) Uani 1 d . .
C16 C 0.4030(4) 0.3867(3) 0.0262(2) 0.0562(10) Uani 1 d . .
C17 C 0.1564(4) -0.0048(3) 0.0637(2) 0.0545(10) Uani 1 d . .
C18 C 0.2518(4) -0.0038(3) 0.2082(2) 0.0519(10) Uani 1 d . .
C19 C 0.4022(3) 0.0528(2) 0.1100(2) 0.0431(8) Uani 1 d . .
C20 C 0.4704(4) 0.1287(3) 0.0965(2) 0.0583(10) Uani 1 d . .
C21 C 0.5892(4) 0.1175(4) 0.0845(3) 0.0717(13) Uani 1 d . .
C22 C 0.6394(4) 0.0324(5) 0.0851(2) 0.077(2) Uani 1 d . .
C23 C 0.5725(5) -0.0440(4) 0.0970(3) 0.090(2) Uani 1 d . .
C24 C 0.4539(4) -0.0345(4) 0.1096(3) 0.0765(14) Uani 1 d . .
H1A H 0.1856(36) 0.1321(27) 0.3260(19) 0.059(11) Uiso 1 d . .
H1B H 0.0875(30) 0.1457(25) 0.3787(19) 0.048(10) Uiso 1 d . .
H1C H 0.0671(37) 0.0837(34) 0.3144(22) 0.071(14) Uiso 1 d . .
H2A H 0.1707(37) 0.3326(28) 0.3216(19) 0.058(12) Uiso 1 d . .
H2B H 0.0818(30) 0.3276(26) 0.3733(20) 0.049(10) Uiso 1 d . .
H2C H 0.0523(37) 0.3859(32) 0.3061(21) 0.068(13) Uiso 1 d . .
H4 H -0.0886(34) 0.2397(25) 0.4033(20) 0.046(10) Uiso 1 d . .
H5 H -0.2823(34) 0.2324(25) 0.4305(21) 0.052(11) Uiso 1 d . .
H6 H -0.4455(32) 0.2208(23) 0.3429(18) 0.043(9) Uiso 1 d . .
H7 H -0.4109(34) 0.2120(25) 0.2304(19) 0.051(11) Uiso 1 d . .
H8 H -0.2213(35) 0.2183(27) 0.2079(22) 0.057(12) Uiso 1 d . .
H9A H 0.1784(35) 0.5081(30) 0.0444(20) 0.056(12) Uiso 1 d . .
H9B H 0.0690(46) 0.4613(37) 0.0666(26) 0.095(17) Uiso 1 d . .
H9C H 0.1344(40) 0.4232(35) 0.0151(26) 0.081(17) Uiso 1 d . .
H10A H 0.1753(36) 0.4780(28) 0.2071(20) 0.057(12) Uiso 1 d . .
H10B H 0.2800(36) 0.5200(33) 0.1850(21) 0.066(13) Uiso 1 d . .
H10C H 0.3049(38) 0.4432(31) 0.2394(23) 0.073(13) Uiso 1 d . .
H12 H 0.4814(33) 0.4036(29) 0.1906(20) 0.060(12) Uiso 1 d . .
H13 H 0.6696(41) 0.3913(33) 0.1557(23) 0.080(15) Uiso 1 d . .
H14 H 0.6945(31) 0.3816(24) 0.0446(17) 0.042(9) Uiso 1 d . .
H15 H 0.5191(32) 0.3780(26) -0.0366(19) 0.048(11) Uiso 1 d . .
H16 H 0.3416(29) 0.3820(23) -0.0055(16) 0.032(9) Uiso 1 d . .
H17A H 0.0726(41) -0.0042(30) 0.0686(22) 0.074(13) Uiso 1 d . .
H17B H 0.1472(37) 0.0236(31) 0.0241(23) 0.068(15) Uiso 1 d . .
H17C H 0.1864(37) -0.0642(34) 0.0607(21) 0.071(14) Uiso 1 d . .
H18A H 0.1787(36) -0.0084(28) 0.2223(20) 0.056(11) Uiso 1 d . .
H18B H 0.2782(36) -0.0598(32) 0.2038(21) 0.064(13) Uiso 1 d . .
H18C H 0.3085(38) 0.0282(31) 0.2455(23) 0.073(13) Uiso 1 d . .
H20 H 0.4402(36) 0.1885(33) 0.0936(21) 0.064(12) Uiso 1 d . .
H21 H 0.6358(44) 0.1690(39) 0.0777(26) 0.096(17) Uiso 1 d . .
H22 H 0.7189(40) 0.0243(32) 0.0762(22) 0.078(14) Uiso 1 d . .
H23 H 0.6025(41) -0.0962(34) 0.0937(23) 0.074(15) Uiso 1 d . .
H24 H 0.4160(48) -0.0888(43) 0.1216(29) 0.118(21) Uiso 1 d . .

loop_
_atom_type_symbol
_atom_type_description
_atom_type_scat_dispersion_real
_atom_type_scat_dispersion_imag
_atom_type_scat_source
C C 0.0033 0.0016 'International Tables Vol C Tables 4.2.6.8 and 6.1.1.4'
H H 0.0000 0.0000 'International Tables Vol C Tables 4.2.6.8 and 6.1.1.4'
Tc Tc -1.4390 0.7593 'International Tables Vol C Tables 4.2.6.8 and 6.1.1.4'
Cl Cl 0.1484 0.1585 'International Tables Vol C Tables 4.2.6.8 and 6.1.1.4'
P P 0.1023 0.0942 'International Tables Vol C Tables 4.2.6.8 and 6.1.1.4'

loop_
_geom_angle_atom_site_label_1
_geom_angle_atom_site_label_2
_geom_angle_atom_site_label_3
_geom_angle
_geom_angle_site_symmetry_1
_geom_angle_site_symmetry_3
_geom_angle_publ_flag
Tc2 Tc1 Cl3 108.21(2) . . ?
Tc2 Tc1 Cl1 106.00(3) . . ?
Cl3 Tc1 Cl1 87.82(4) . . ?
Tc2 Tc1 Cl2 108.65(2) . . ?
Cl3 Tc1 Cl2 142.61(3) . . ?
Cl1 Tc1 Cl2 88.00(4) . . ?
Tc2 Tc1 P1 103.89(2) . . ?
Cl3 Tc1 P1 82.50(3) . . ?
Cl1 Tc1 P1 150.11(3) . . ?
Cl2 Tc1 P1 82.90(3) . . ?
Tc1 Tc2 Cl5 105.28(3) . . ?
Tc1 Tc2 Cl4 111.22(2) . . ?
Cl5 Tc2 Cl4 143.50(3) . . ?
Tc1 Tc2 P2 104.19(2) . . ?
Cl5 Tc2 P2 84.52(3) . . ?
Cl4 Tc2 P2 86.87(3) . . ?
Tc1 Tc2 P3 104.63(2) . . ?
Cl5 Tc2 P3 83.78(3) . . ?
Cl4 Tc2 P3 86.83(3) . . ?
P2 Tc2 P3 150.85(3) . . ?
Tc2A Tc1A Cl1 108.9(9) . . ?
Tc2A Tc1A Cl2 103.4(8) . . ?
Cl1 Tc1A Cl2 87.4(6) . . ?
Tc2A Tc1A Cl5 99.3(8) . . ?
Cl1 Tc1A Cl5 89.5(6) . . ?
Cl2 Tc1A Cl5 156.8(7) . . ?
Tc2A Tc1A P2 101.4(9) . . ?
Cl1 Tc1A P2 149.4(7) . . ?
Cl2 Tc1A P2 90.1(6) . . ?
Cl5 Tc1A P2 81.0(5) . . ?
Tc1A Tc2A Cl4 107.3(9) . . ?
Tc1A Tc2A P1 102.2(8) . . ?
Cl4 Tc2A P1 94.0(7) . . ?
Tc1A Tc2A P3 106.2(8) . . ?
Cl4 Tc2A P3 85.6(5) . . ?
P1 Tc2A P3 150.4(7) . . ?
Tc1A Tc2A Cl3 98.4(8) . . ?
Cl4 Tc2A Cl3 154.3(7) . . ?
P1 Tc2A Cl3 79.3(5) . . ?
P3 Tc2A Cl3 88.4(6) . . ?
Tc2B Tc1B Cl1 112.1(12) . . ?
Tc2B Tc1B Cl3 103.6(10) . . ?
Cl1 Tc1B Cl3 86.9(6) . . ?
Tc2B Tc1B Cl5 101.6(10) . . ?
Cl1 Tc1B Cl5 89.9(8) . . ?
Cl3 Tc1B Cl5 153.9(9) . . ?
Tc2B Tc1B P3 99.8(10) . . ?
Cl1 Tc1B P3 148.0(8) . . ?
Cl3 Tc1B P3 89.1(8) . . ?
Cl5 Tc1B P3 80.0(6) . . ?
Tc1B Tc2B Cl4 109.3(11) . . ?
Tc1B Tc2B P1 101.4(10) . . ?
Cl4 Tc2B P1 96.3(8) . . ?
Tc1B Tc2B P2 103.7(10) . . ?
Cl4 Tc2B P2 87.1(7) . . ?
P1 Tc2B P2 151.9(8) . . ?
Tc1B Tc2B Cl2 95.4(11) . . ?
Cl4 Tc2B Cl2 155.2(8) . . ?
P1 Tc2B Cl2 78.6(6) . . ?
P2 Tc2B Cl2 86.7(7) . . ?
C2 P1 C1 103.4(2) . . ?
C2 P1 C3 105.2(2) . . ?
C1 P1 C3 103.9(2) . . ?
C2 P1 Tc2B 86.3(4) . . ?
C1 P1 Tc2B 112.1(6) . . ?
C3 P1 Tc2B 138.4(6) . . ?
C2 P1 Tc2A 113.4(5) . . ?
C1 P1 Tc2A 87.6(4) . . ?
C3 P1 Tc2A 135.8(5) . . ?
C2 P1 Tc1 118.05(13) . . ?
C1 P1 Tc1 119.17(14) . . ?
C3 P1 Tc1 105.50(10) . . ?
C10 P2 C9 105.2(2) . . ?
C10 P2 C11 105.4(2) . . ?
C9 P2 C11 105.2(2) . . ?
C10 P2 Tc2 118.3(2) . . ?
C9 P2 Tc2 117.1(2) . . ?
C11 P2 Tc2 104.33(11) . . ?
C10 P2 Tc2B 88.4(4) . . ?
C9 P2 Tc2B 116.6(6) . . ?
C11 P2 Tc2B 130.6(6) . . ?
C10 P2 Tc1A 116.5(4) . . ?
C9 P2 Tc1A 84.6(4) . . ?
C11 P2 Tc1A 132.8(4) . . ?
C17 P3 C18 105.1(2) . . ?
C17 P3 C19 104.8(2) . . ?
C18 P3 C19 102.5(2) . . ?
C17 P3 Tc2 116.1(2) . . ?
C18 P3 Tc2 117.00(15) . . ?
C19 P3 Tc2 109.71(12) . . ?
C17 P3 Tc2A 114.7(5) . . ?
C18 P3 Tc2A 87.2(4) . . ?
C19 P3 Tc2A 135.2(5) . . ?
C17 P3 Tc1B 85.0(4) . . ?
C18 P3 Tc1B 113.6(5) . . ?
C19 P3 Tc1B 138.7(5) . . ?
C8 C3 C4 118.0(3) . . ?
C8 C3 P1 122.5(3) . . ?
C4 C3 P1 119.5(3) . . ?
C5 C4 C3 120.6(3) . . ?
C6 C5 C4 120.4(3) . . ?
C7 C6 C5 120.0(3) . . ?
C6 C7 C8 119.7(3) . . ?
C3 C8 C7 121.4(3) . . ?
C16 C11 C12 118.2(3) . . ?
C16 C11 P2 121.0(3) . . ?
C12 C11 P2 120.6(3) . . ?
C11 C12 C13 120.3(4) . . ?
C14 C13 C12 120.9(4) . . ?
C15 C14 C13 119.5(4) . . ?
C14 C15 C16 120.7(4) . . ?
C11 C16 C15 120.3(4) . . ?
C20 C19 C24 118.7(4) . . ?
C20 C19 P3 122.5(3) . . ?
C24 C19 P3 118.8(3) . . ?
C19 C20 C21 120.3(4) . . ?
C22 C21 C20 120.6(5) . . ?
C21 C22 C23 119.9(4) . . ?
C22 C23 C24 120.5(5) . . ?
C23 C24 C19 119.9(5) . . ?

loop_
_geom_bond_atom_site_label_1
_geom_bond_atom_site_label_2
_geom_bond_distance
_geom_bond_site_symmetry_2
_geom_bond_publ_flag
Tc1 Tc2 2.1092(4) . ?
Tc1 Cl3 2.3359(9) . ?
Tc1 Cl1 2.3407(9) . ?
Tc1 Cl2 2.3465(8) . ?
Tc1 P1 2.4647(9) . ?
Tc2 Cl5 2.3415(9) . ?
Tc2 Cl4 2.3555(9) . ?
Tc2 P2 2.4679(9) . ?
Tc2 P3 2.4808(9) . ?
Tc1A Tc2A 2.104(5) . ?
Tc1A Cl1 2.31(2) . ?
Tc1A Cl2 2.40(2) . ?
Tc1A Cl5 2.47(2) . ?
Tc1A P2 2.51(2) . ?
Tc2A Cl4 2.41(2) . ?
Tc2A P1 2.46(2) . ?
Tc2A P3 2.49(2) . ?
Tc2A Cl3 2.50(2) . ?
Tc1B Tc2B 2.105(5) . ?
Tc1B Cl1 2.31(2) . ?
Tc1B Cl3 2.40(2) . ?
Tc1B Cl5 2.46(2) . ?
Tc1B P3 2.55(2) . ?
Tc2B Cl4 2.33(2) . ?
Tc2B P1 2.45(2) . ?
Tc2B P2 2.49(2) . ?
Tc2B Cl2 2.58(2) . ?
P1 C2 1.808(4) . ?
P1 C1 1.812(4) . ?
P1 C3 1.829(3) . ?
P2 C10 1.801(4) . ?
P2 C9 1.815(4) . ?
P2 C11 1.823(3) . ?
P3 C17 1.804(4) . ?
P3 C18 1.805(4) . ?
P3 C19 1.830(3) . ?
C3 C8 1.376(5) . ?
C3 C4 1.392(5) . ?
C4 C5 1.378(5) . ?
C5 C6 1.372(5) . ?
C6 C7 1.367(5) . ?
C7 C8 1.386(5) . ?
C11 C16 1.377(5) . ?
C11 C12 1.385(5) . ?
C12 C13 1.385(5) . ?
C13 C14 1.356(6) . ?
C14 C15 1.354(6) . ?
C15 C16 1.393(5) . ?
C19 C20 1.378(5) . ?
C19 C24 1.384(6) . ?
C20 C21 1.386(6) . ?
C21 C22 1.347(7) . ?
C22 C23 1.368(8) . ?
C23 C24 1.383(7) . ?

loop_
_geom_torsion_atom_site_label_1
_geom_torsion_atom_site_label_2
_geom_torsion_atom_site_label_3
_geom_torsion_atom_site_label_4
_geom_torsion
_geom_torsion_site_symmetry_1
_geom_torsion_site_symmetry_2
_geom_torsion_site_symmetry_3
_geom_torsion_site_symmetry_4
_geom_torsion_publ_flag
Cl3 Tc1 Tc2 Cl5 92.50(4) . . . . ?
Cl1 Tc1 Tc2 Cl5 -0.51(4) . . . . ?
Cl2 Tc1 Tc2 Cl5 -93.86(4) . . . . ?
P1 Tc1 Tc2 Cl5 179.06(3) . . . . ?
Cl3 Tc1 Tc2 Cl4 -87.23(3) . . . . ?
Cl1 Tc1 Tc2 Cl4 179.76(4) . . . . ?
Cl2 Tc1 Tc2 Cl4 86.41(3) . . . . ?
P1 Tc1 Tc2 Cl4 -0.67(3) . . . . ?
Cl3 Tc1 Tc2 P2 -179.39(3) . . . . ?
Cl1 Tc1 Tc2 P2 87.59(4) . . . . ?
Cl2 Tc1 Tc2 P2 -5.76(3) . . . . ?
P1 Tc1 Tc2 P2 -92.84(3) . . . . ?
Cl3 Tc1 Tc2 P3 5.07(4) . . . . ?
Cl1 Tc1 Tc2 P3 -87.95(4) . . . . ?
Cl2 Tc1 Tc2 P3 178.70(3) . . . . ?
P1 Tc1 Tc2 P3 91.62(3) . . . . ?
Cl1 Tc1A Tc2A Cl4 173.9(6) . . . . ?
Cl2 Tc1A Tc2A Cl4 -94.2(8) . . . . ?
Cl5 Tc1A Tc2A Cl4 81.2(8) . . . . ?
P2 Tc1A Tc2A Cl4 -1.4(10) . . . . ?
Cl1 Tc1A Tc2A P1 -88.0(9) . . . . ?
Cl2 Tc1A Tc2A P1 3.9(10) . . . . ?
Cl5 Tc1A Tc2A P1 179.3(6) . . . . ?
P2 Tc1A Tc2A P1 96.7(8) . . . . ?
Cl1 Tc1A Tc2A P3 83.5(9) . . . . ?
Cl2 Tc1A Tc2A P3 175.4(6) . . . . ?
Cl5 Tc1A Tc2A P3 -9.2(10) . . . . ?
P2 Tc1A Tc2A P3 -91.8(8) . . . . ?
Cl1 Tc1A Tc2A Cl3 -7.2(10) . . . . ?
Cl2 Tc1A Tc2A Cl3 84.6(8) . . . . ?
Cl5 Tc1A Tc2A Cl3 -99.9(7) . . . . ?
P2 Tc1A Tc2A Cl3 177.5(6) . . . . ?
Cl1 Tc1B Tc2B Cl4 -173.4(8) . . . . ?
Cl3 Tc1B Tc2B Cl4 94.5(10) . . . . ?
Cl5 Tc1B Tc2B Cl4 -78.7(12) . . . . ?
P3 Tc1B Tc2B Cl4 3.0(12) . . . . ?
Cl1 Tc1B Tc2B P1 85.7(11) . . . . ?
Cl3 Tc1B Tc2B P1 -6.5(12) . . . . ?
Cl5 Tc1B Tc2B P1 -179.6(8) . . . . ?
P3 Tc1B Tc2B P1 -97.9(9) . . . . ?
Cl1 Tc1B Tc2B P2 -81.6(11) . . . . ?
Cl3 Tc1B Tc2B P2 -173.8(8) . . . . ?
Cl5 Tc1B Tc2B P2 13.0(12) . . . . ?
P3 Tc1B Tc2B P2 94.8(10) . . . . ?
Cl1 Tc1B Tc2B Cl2 6.3(12) . . . . ?
Cl3 Tc1B Tc2B Cl2 -85.9(10) . . . . ?
Cl5 Tc1B Tc2B Cl2 100.9(8) . . . . ?
P3 Tc1B Tc2B Cl2 -177.3(7) . . . . ?
Tc2A Tc1A Cl1 Tc1B -28.1(11) . . . . ?
Cl2 Tc1A Cl1 Tc1B -131.4(12) . . . . ?
Cl5 Tc1A Cl1 Tc1B 71.6(10) . . . . ?
P2 Tc1A Cl1 Tc1B 142.8(21) . . . . ?
Tc2A Tc1A Cl1 Tc1 32.6(6) . . . . ?
Cl2 Tc1A Cl1 Tc1 -70.7(6) . . . . ?
Cl5 Tc1A Cl1 Tc1 132.4(8) . . . . ?
P2 Tc1A Cl1 Tc1 -156.4(20) . . . . ?
Tc2B Tc1B Cl1 Tc1A 29.7(11) . . . . ?
Cl3 Tc1B Cl1 Tc1A 133.2(12) . . . . ?
Cl5 Tc1B Cl1 Tc1A -72.8(10) . . . . ?
P3 Tc1B Cl1 Tc1A -143.6(24) . . . . ?
Tc2B Tc1B Cl1 Tc1 -32.8(7) . . . . ?
Cl3 Tc1B Cl1 Tc1 70.6(7) . . . . ?
Cl5 Tc1B Cl1 Tc1 -135.4(11) . . . . ?
P3 Tc1B Cl1 Tc1 153.9(24) . . . . ?
Tc2 Tc1 Cl1 Tc1A -34.0(7) . . . . ?
Cl3 Tc1 Cl1 Tc1A -142.3(7) . . . . ?
Cl2 Tc1 Cl1 Tc1A 74.9(7) . . . . ?
P1 Tc1 Cl1 Tc1A 146.9(7) . . . . ?
Tc2 Tc1 Cl1 Tc1B 32.5(9) . . . . ?
Cl3 Tc1 Cl1 Tc1B -75.8(9) . . . . ?
Cl2 Tc1 Cl1 Tc1B 141.4(9) . . . . ?
P1 Tc1 Cl1 Tc1B -146.6(9) . . . . ?
Tc2 Tc1 Cl2 Tc1A 35.0(7) . . . . ?
Cl3 Tc1 Cl2 Tc1A -155.0(7) . . . . ?
Cl1 Tc1 Cl2 Tc1A -71.2(7) . . . . ?
P1 Tc1 Cl2 Tc1A 137.3(7) . . . . ?
Tc2 Tc1 Cl2 Tc2B -30.9(8) . . . . ?
Cl3 Tc1 Cl2 Tc2B 139.1(8) . . . . ?
Cl1 Tc1 Cl2 Tc2B -137.2(8) . . . . ?
P1 Tc1 Cl2 Tc2B 71.4(8) . . . . ?
Tc2A Tc1A Cl2 Tc1 -35.2(6) . . . . ?
Cl1 Tc1A Cl2 Tc1 73.6(6) . . . . ?
Cl5 Tc1A Cl2 Tc1 156.3(26) . . . . ?
P2 Tc1A Cl2 Tc1 -136.9(9) . . . . ?
Tc2A Tc1A Cl2 Tc2B 31.8(10) . . . . ?
Cl1 Tc1A Cl2 Tc2B 140.6(11) . . . . ?
Cl5 Tc1A Cl2 Tc2B -136.8(26) . . . . ?
P2 Tc1A Cl2 Tc2B -69.9(9) . . . . ?
Tc1B Tc2B Cl2 Tc1 25.9(6) . . . . ?
Cl4 Tc2B Cl2 Tc1 -154.9(29) . . . . ?
P1 Tc2B Cl2 Tc1 -74.7(6) . . . . ?
P2 Tc2B Cl2 Tc1 129.3(9) . . . . ?
Tc1B Tc2B Cl2 Tc1A -31.8(9) . . . . ?
Cl4 Tc2B Cl2 Tc1A 147.5(29) . . . . ?
P1 Tc2B Cl2 Tc1A -132.3(11) . . . . ?
P2 Tc2B Cl2 Tc1A 71.7(9) . . . . ?
Tc2 Tc1 Cl3 Tc1B -34.4(9) . . . . ?
Cl1 Tc1 Cl3 Tc1B 71.7(9) . . . . ?
Cl2 Tc1 Cl3 Tc1B 155.6(9) . . . . ?
P1 Tc1 Cl3 Tc1B -136.6(9) . . . . ?
Tc2 Tc1 Cl3 Tc2A 29.6(7) . . . . ?
Cl1 Tc1 Cl3 Tc2A 135.7(7) . . . . ?
Cl2 Tc1 Cl3 Tc2A -140.5(7) . . . . ?
P1 Tc1 Cl3 Tc2A -72.6(7) . . . . ?
Tc2B Tc1B Cl3 Tc1 37.9(8) . . . . ?
Cl1 Tc1B Cl3 Tc1 -74.1(9) . . . . ?
Cl5 Tc1B Cl3 Tc1 -157.4(29) . . . . ?
P3 Tc1B Cl3 Tc1 137.7(10) . . . . ?
Tc2B Tc1B Cl3 Tc2A -30.1(10) . . . . ?
Cl1 Tc1B Cl3 Tc2A -142.1(13) . . . . ?
Cl5 Tc1B Cl3 Tc2A 134.6(30) . . . . ?
P3 Tc1B Cl3 Tc2A 69.7(10) . . . . ?
Tc1A Tc2A Cl3 Tc1 -26.2(5) . . . . ?
Cl4 Tc2A Cl3 Tc1 151.2(23) . . . . ?
P1 Tc2A Cl3 Tc1 74.6(5) . . . . ?
P3 Tc2A Cl3 Tc1 -132.4(8) . . . . ?
Tc1A Tc2A Cl3 Tc1B 31.8(11) . . . . ?
Cl4 Tc2A Cl3 Tc1B -150.7(25) . . . . ?
P1 Tc2A Cl3 Tc1B 132.7(12) . . . . ?
P3 Tc2A Cl3 Tc1B -74.3(11) . . . . ?
Tc1B Tc2B Cl4 Tc2 30.9(7) . . . . ?
P1 Tc2B Cl4 Tc2 135.3(11) . . . . ?
P2 Tc2B Cl4 Tc2 -72.6(7) . . . . ?
Cl2 Tc2B Cl4 Tc2 -148.3(29) . . . . ?
Tc1B Tc2B Cl4 Tc2A -32.5(11) . . . . ?
P1 Tc2B Cl4 Tc2A 71.9(11) . . . . ?
P2 Tc2B Cl4 Tc2A -136.0(13) . . . . ?
Cl2 Tc2B Cl4 Tc2A 148.3(31) . . . . ?
Tc1 Tc2 Cl4 Tc2B -29.9(9) . . . . ?
Cl5 Tc2 Cl4 Tc2B 150.5(9) . . . . ?
P2 Tc2 Cl4 Tc2B 74.1(9) . . . . ?
P3 Tc2 Cl4 Tc2B -134.4(9) . . . . ?
Tc1 Tc2 Cl4 Tc2A 30.7(7) . . . . ?
Cl5 Tc2 Cl4 Tc2A -148.8(7) . . . . ?
P2 Tc2 Cl4 Tc2A 134.7(7) . . . . ?
P3 Tc2 Cl4 Tc2A -73.7(7) . . . . ?
Tc1A Tc2A Cl4 Tc2B 33.5(11) . . . . ?
P1 Tc2A Cl4 Tc2B -70.6(11) . . . . ?
P3 Tc2A Cl4 Tc2B 139.1(13) . . . . ?
Cl3 Tc2A Cl4 Tc2B -143.9(25) . . . . ?
Tc1A Tc2A Cl4 Tc2 -32.0(6) . . . . ?
P1 Tc2A Cl4 Tc2 -136.0(9) . . . . ?
P3 Tc2A Cl4 Tc2 73.6(6) . . . . ?
Cl3 Tc2A Cl4 Tc2 150.6(24) . . . . ?
Tc1 Tc2 Cl5 Tc1B -27.8(9) . . . . ?
Cl4 Tc2 Cl5 Tc1B 151.8(9) . . . . ?
P2 Tc2 Cl5 Tc1B -131.0(9) . . . . ?
P3 Tc2 Cl5 Tc1B 75.7(9) . . . . ?
Tc1 Tc2 Cl5 Tc1A 29.4(6) . . . . ?
Cl4 Tc2 Cl5 Tc1A -151.0(6) . . . . ?
P2 Tc2 Cl5 Tc1A -73.8(6) . . . . ?
P3 Tc2 Cl5 Tc1A 132.9(6) . . . . ?
Tc2B Tc1B Cl5 Tc2 26.0(7) . . . . ?
Cl1 Tc1B Cl5 Tc2 138.5(12) . . . . ?
Cl3 Tc1B Cl5 Tc2 -138.8(29) . . . . ?
P3 Tc1B Cl5 Tc2 -72.0(7) . . . . ?
Tc2B Tc1B Cl5 Tc1A -41.5(11) . . . . ?
Cl1 Tc1B Cl5 Tc1A 71.0(11) . . . . ?
Cl3 Tc1B Cl5 Tc1A 153.7(29) . . . . ?
P3 Tc1B Cl5 Tc1A -139.6(11) . . . . ?
Tc2A Tc1A Cl5 Tc2 -27.9(6) . . . . ?
Cl1 Tc1A Cl5 Tc2 -137.0(8) . . . . ?
Cl2 Tc1A Cl5 Tc2 140.8(24) . . . . ?
P2 Tc1A Cl5 Tc2 72.2(5) . . . . ?
Tc2A Tc1A Cl5 Tc1B 37.9(10) . . . . ?
Cl1 Tc1A Cl5 Tc1B -71.2(10) . . . . ?
Cl2 Tc1A Cl5 Tc1B -153.4(27) . . . . ?
P2 Tc1A Cl5 Tc1B 138.0(11) . . . . ?
Tc1B Tc2B P1 C2 -175.4(11) . . . . ?
Cl4 Tc2B P1 C2 73.4(5) . . . . ?
P2 Tc2B P1 C2 -22.3(21) . . . . ?
Cl2 Tc2B P1 C2 -82.1(3) . . . . ?
Tc1B Tc2B P1 C1 81.6(11) . . . . ?
Cl4 Tc2B P1 C1 -29.6(6) . . . . ?
P2 Tc2B P1 C1 -125.2(21) . . . . ?
Cl2 Tc2B P1 C1 175.0(2) . . . . ?
Tc1B Tc2B P1 C3 -66.6(13) . . . . ?
Cl4 Tc2B P1 C3 -177.8(2) . . . . ?
P2 Tc2B P1 C3 86.5(21) . . . . ?
Cl2 Tc2B P1 C3 26.7(8) . . . . ?
Tc1B Tc2B P1 Tc2A 37.5(11) . . . . ?
Cl4 Tc2B P1 Tc2A -73.8(12) . . . . ?
P2 Tc2B P1 Tc2A -169.4(30) . . . . ?
Cl2 Tc2B P1 Tc2A 130.8(13) . . . . ?
Tc1B Tc2B P1 Tc1 -27.9(8) . . . . ?
Cl4 Tc2B P1 Tc1 -139.1(11) . . . . ?
P2 Tc2B P1 Tc1 125.2(27) . . . . ?
Cl2 Tc2B P1 Tc1 65.5(7) . . . . ?
Tc1A Tc2A P1 C2 -77.2(9) . . . . ?
Cl4 Tc2A P1 C2 31.4(5) . . . . ?
P3 Tc2A P1 C2 119.5(16) . . . . ?
Cl3 Tc2A P1 C2 -173.6(2) . . . . ?
Tc1A Tc2A P1 C1 179.2(9) . . . . ?
Cl4 Tc2A P1 C1 -72.2(4) . . . . ?
P3 Tc2A P1 C1 15.9(17) . . . . ?
Cl3 Tc2A P1 C1 82.8(3) . . . . ?
Tc1A Tc2A P1 C3 71.5(10) . . . . ?
Cl4 Tc2A P1 C3 -179.8(2) . . . . ?
P3 Tc2A P1 C3 -91.8(16) . . . . ?
Cl3 Tc2A P1 C3 -24.9(6) . . . . ?
Tc1A Tc2A P1 Tc2B -41.0(12) . . . . ?
Cl4 Tc2A P1 Tc2B 67.6(12) . . . . ?
P3 Tc2A P1 Tc2B 155.7(25) . . . . ?
Cl3 Tc2A P1 Tc2B -137.4(13) . . . . ?
Tc1A Tc2A P1 Tc1 28.8(5) . . . . ?
Cl4 Tc2A P1 Tc1 137.5(9) . . . . ?
P3 Tc2A P1 Tc1 -134.5(22) . . . . ?
Cl3 Tc2A P1 Tc1 -67.6(6) . . . . ?
Tc2 Tc1 P1 C2 64.2(2) . . . . ?
Cl3 Tc1 P1 C2 171.2(2) . . . . ?
Cl1 Tc1 P1 C2 -116.6(2) . . . . ?
Cl2 Tc1 P1 C2 -43.3(2) . . . . ?
Tc2 Tc1 P1 C1 -62.5(2) . . . . ?
Cl3 Tc1 P1 C1 44.5(2) . . . . ?
Cl1 Tc1 P1 C1 116.7(2) . . . . ?
Cl2 Tc1 P1 C1 -170.0(2) . . . . ?
Tc2 Tc1 P1 C3 -178.69(11) . . . . ?
Cl3 Tc1 P1 C3 -71.70(11) . . . . ?
Cl1 Tc1 P1 C3 0.49(14) . . . . ?
Cl2 Tc1 P1 C3 73.79(11) . . . . ?
Tc2 Tc1 P1 Tc2B 26.8(8) . . . . ?
Cl3 Tc1 P1 Tc2B 133.8(8) . . . . ?
Cl1 Tc1 P1 Tc2B -154.0(9) . . . . ?
Cl2 Tc1 P1 Tc2B -80.7(8) . . . . ?
Tc2 Tc1 P1 Tc2A -28.1(7) . . . . ?
Cl3 Tc1 P1 Tc2A 78.9(7) . . . . ?
Cl1 Tc1 P1 Tc2A 151.1(8) . . . . ?
Cl2 Tc1 P1 Tc2A -135.6(7) . . . . ?
Tc1 Tc2 P2 C10 69.5(2) . . . . ?
Cl5 Tc2 P2 C10 173.9(2) . . . . ?
Cl4 Tc2 P2 C10 -41.6(2) . . . . ?
P3 Tc2 P2 C10 -119.4(2) . . . . ?
Tc1 Tc2 P2 C9 -58.1(2) . . . . ?
Cl5 Tc2 P2 C9 46.3(2) . . . . ?
Cl4 Tc2 P2 C9 -169.2(2) . . . . ?
P3 Tc2 P2 C9 113.0(2) . . . . ?
Tc1 Tc2 P2 C11 -173.88(12) . . . . ?
Cl5 Tc2 P2 C11 -69.48(12) . . . . ?
Cl4 Tc2 P2 C11 75.01(12) . . . . ?
P3 Tc2 P2 C11 -2.77(14) . . . . ?
Tc1 Tc2 P2 Tc2B 39.9(9) . . . . ?
Cl5 Tc2 P2 Tc2B 144.3(9) . . . . ?
Cl4 Tc2 P2 Tc2B -71.2(9) . . . . ?
P3 Tc2 P2 Tc2B -149.0(9) . . . . ?
Tc1 Tc2 P2 Tc1A -27.8(6) . . . . ?
Cl5 Tc2 P2 Tc1A 76.6(6) . . . . ?
Cl4 Tc2 P2 Tc1A -138.9(6) . . . . ?
P3 Tc2 P2 Tc1A 143.3(6) . . . . ?
Tc1B Tc2B P2 C10 170.0(11) . . . . ?
Cl4 Tc2B P2 C10 -80.8(4) . . . . ?
P1 Tc2B P2 C10 17.2(21) . . . . ?
Cl2 Tc2B P2 C10 75.2(4) . . . . ?
Tc1B Tc2B P2 C9 63.9(11) . . . . ?
Cl4 Tc2B P2 C9 173.1(3) . . . . ?
P1 Tc2B P2 C9 -89.0(21) . . . . ?
Cl2 Tc2B P2 C9 -30.9(6) . . . . ?
Tc1B Tc2B P2 C11 -81.0(12) . . . . ?
Cl4 Tc2B P2 C11 28.2(8) . . . . ?
P1 Tc2B P2 C11 126.2(20) . . . . ?
Cl2 Tc2B P2 C11 -175.8(2) . . . . ?
Tc1B Tc2B P2 Tc2 -35.7(7) . . . . ?
Cl4 Tc2B P2 Tc2 73.5(9) . . . . ?
P1 Tc2B P2 Tc2 171.4(29) . . . . ?
Cl2 Tc2B P2 Tc2 -130.5(11) . . . . ?
Tc1B Tc2B P2 Tc1A 29.7(10) . . . . ?
Cl4 Tc2B P2 Tc1A 138.9(12) . . . . ?
P1 Tc2B P2 Tc1A -123.2(28) . . . . ?
Cl2 Tc2B P2 Tc1A -65.1(9) . . . . ?
Tc2A Tc1A P2 C10 -72.8(8) . . . . ?
Cl1 Tc1A P2 C10 115.9(14) . . . . ?
Cl2 Tc1A P2 C10 30.9(5) . . . . ?
Cl5 Tc1A P2 C10 -170.6(2) . . . . ?
Tc2A Tc1A P2 C9 -177.1(8) . . . . ?
Cl1 Tc1A P2 C9 11.7(14) . . . . ?
Cl2 Tc1A P2 C9 -73.3(4) . . . . ?
Cl5 Tc1A P2 C9 85.1(3) . . . . ?
Tc2A Tc1A P2 C11 77.2(9) . . . . ?
Cl1 Tc1A P2 C11 -94.1(14) . . . . ?
Cl2 Tc1A P2 C11 -179.1(2) . . . . ?
Cl5 Tc1A P2 C11 -20.6(6) . . . . ?
Tc2A Tc1A P2 Tc2 29.7(6) . . . . ?
Cl1 Tc1A P2 Tc2 -141.6(19) . . . . ?
Cl2 Tc1A P2 Tc2 133.4(8) . . . . ?
Cl5 Tc1A P2 Tc2 -68.1(5) . . . . ?
Tc2A Tc1A P2 Tc2B -27.4(10) . . . . ?
Cl1 Tc1A P2 Tc2B 161.4(21) . . . . ?
Cl2 Tc1A P2 Tc2B 76.4(10) . . . . ?
Cl5 Tc1A P2 Tc2B -125.2(11) . . . . ?
Tc1 Tc2 P3 C17 59.5(2) . . . . ?
Cl5 Tc2 P3 C17 -44.7(2) . . . . ?
Cl4 Tc2 P3 C17 170.6(2) . . . . ?
P2 Tc2 P3 C17 -111.6(2) . . . . ?
Tc1 Tc2 P3 C18 -65.7(2) . . . . ?
Cl5 Tc2 P3 C18 -169.9(2) . . . . ?
Cl4 Tc2 P3 C18 45.4(2) . . . . ?
P2 Tc2 P3 C18 123.2(2) . . . . ?
Tc1 Tc2 P3 C19 178.08(12) . . . . ?
Cl5 Tc2 P3 C19 73.87(12) . . . . ?
Cl4 Tc2 P3 C19 -70.80(12) . . . . ?
P2 Tc2 P3 C19 6.98(14) . . . . ?
Tc1 Tc2 P3 Tc2A -36.3(8) . . . . ?
Cl5 Tc2 P3 Tc2A -140.5(8) . . . . ?
Cl4 Tc2 P3 Tc2A 74.8(8) . . . . ?
P2 Tc2 P3 Tc2A 152.6(8) . . . . ?
Tc1 Tc2 P3 Tc1B 27.7(8) . . . . ?
Cl5 Tc2 P3 Tc1B -76.5(8) . . . . ?
Cl4 Tc2 P3 Tc1B 138.8(8) . . . . ?
P2 Tc2 P3 Tc1B -143.4(8) . . . . ?
Tc1A Tc2A P3 C17 -64.9(10) . . . . ?
Cl4 Tc2A P3 C17 -171.6(3) . . . . ?
P1 Tc2A P3 C17 98.1(17) . . . . ?
Cl3 Tc2A P3 C17 33.4(5) . . . . ?
Tc1A Tc2A P3 C18 -170.3(9) . . . . ?
Cl4 Tc2A P3 C18 83.0(4) . . . . ?
P1 Tc2A P3 C18 -7.3(17) . . . . ?
Cl3 Tc2A P3 C18 -72.0(4) . . . . ?
Tc1A Tc2A P3 C19 84.7(10) . . . . ?
Cl4 Tc2A P3 C19 -22.1(7) . . . . ?
P1 Tc2A P3 C19 -112.4(16) . . . . ?
Cl3 Tc2A P3 C19 -177.0(2) . . . . ?
Tc1A Tc2A P3 Tc2 35.7(6) . . . . ?
Cl4 Tc2A P3 Tc2 -71.1(7) . . . . ?
P1 Tc2A P3 Tc2 -161.3(23) . . . . ?
Cl3 Tc2A P3 Tc2 134.0(9) . . . . ?
Tc1A Tc2A P3 Tc1B -30.2(10) . . . . ?
Cl4 Tc2A P3 Tc1B -136.9(12) . . . . ?
P1 Tc2A P3 Tc1B 132.8(23) . . . . ?
Cl3 Tc2A P3 Tc1B 68.1(10) . . . . ?
Tc2B Tc1B P3 C17 177.4(9) . . . . ?
Cl1 Tc1B P3 C17 -8.9(17) . . . . ?
Cl3 Tc1B P3 C17 73.7(4) . . . . ?
Cl5 Tc1B P3 C17 -82.4(4) . . . . ?
Tc2B Tc1B P3 C18 73.0(10) . . . . ?
Cl1 Tc1B P3 C18 -113.3(16) . . . . ?
Cl3 Tc1B P3 C18 -30.7(6) . . . . ?
Cl5 Tc1B P3 C18 173.2(2) . . . . ?
Tc2B Tc1B P3 C19 -75.7(11) . . . . ?
Cl1 Tc1B P3 C19 98.0(16) . . . . ?
Cl3 Tc1B P3 C19 -179.4(2) . . . . ?
Cl5 Tc1B P3 C19 24.5(7) . . . . ?
Tc2B Tc1B P3 Tc2 -30.9(7) . . . . ?
Cl1 Tc1B P3 Tc2 142.8(23) . . . . ?
Cl3 Tc1B P3 Tc2 -134.6(10) . . . . ?
Cl5 Tc1B P3 Tc2 69.3(6) . . . . ?
Tc2B Tc1B P3 Tc2A 28.7(10) . . . . ?
Cl1 Tc1B P3 Tc2A -157.6(24) . . . . ?
Cl3 Tc1B P3 Tc2A -75.0(10) . . . . ?
Cl5 Tc1B P3 Tc2A 128.9(11) . . . . ?
C2 P1 C3 C8 127.3(3) . . . . ?
C1 P1 C3 C8 -124.3(3) . . . . ?
Tc2B P1 C3 C8 25.5(7) . . . . ?
Tc2A P1 C3 C8 -23.1(6) . . . . ?
Tc1 P1 C3 C8 1.8(3) . . . . ?
C2 P1 C3 C4 -53.3(3) . . . . ?
C1 P1 C3 C4 55.0(3) . . . . ?
Tc2B P1 C3 C4 -155.1(7) . . . . ?
Tc2A P1 C3 C4 156.3(6) . . . . ?
Tc1 P1 C3 C4 -178.8(3) . . . . ?
C8 C3 C4 C5 -0.3(6) . . . . ?
P1 C3 C4 C5 -179.7(3) . . . . ?
C3 C4 C5 C6 -0.4(6) . . . . ?
C4 C5 C6 C7 0.6(6) . . . . ?
C5 C6 C7 C8 -0.1(6) . . . . ?
C4 C3 C8 C7 0.9(5) . . . . ?
P1 C3 C8 C7 -179.8(3) . . . . ?
C6 C7 C8 C3 -0.7(6) . . . . ?
C10 P2 C11 C16 -148.2(3) . . . . ?
C9 P2 C11 C16 -37.4(4) . . . . ?
Tc2 P2 C11 C16 86.5(3) . . . . ?
Tc2B P2 C11 C16 110.4(6) . . . . ?
Tc1A P2 C11 C16 59.4(6) . . . . ?
C10 P2 C11 C12 35.9(4) . . . . ?
C9 P2 C11 C12 146.7(4) . . . . ?
Tc2 P2 C11 C12 -89.4(3) . . . . ?
Tc2B P2 C11 C12 -65.5(7) . . . . ?
Tc1A P2 C11 C12 -116.5(6) . . . . ?
C16 C11 C12 C13 0.8(6) . . . . ?
P2 C11 C12 C13 176.8(3) . . . . ?
C11 C12 C13 C14 -1.4(7) . . . . ?
C12 C13 C14 C15 1.0(7) . . . . ?
C13 C14 C15 C16 -0.1(7) . . . . ?
C12 C11 C16 C15 0.0(6) . . . . ?
P2 C11 C16 C15 -175.9(3) . . . . ?
C14 C15 C16 C11 -0.4(7) . . . . ?
C17 P3 C19 C20 121.4(4) . . . . ?
C18 P3 C19 C20 -129.0(4) . . . . ?
Tc2 P3 C19 C20 -4.0(4) . . . . ?
Tc2A P3 C19 C20 -30.2(6) . . . . ?
Tc1B P3 C19 C20 21.9(7) . . . . ?
C17 P3 C19 C24 -59.5(4) . . . . ?
C18 P3 C19 C24 50.1(4) . . . . ?
Tc2 P3 C19 C24 175.2(3) . . . . ?
Tc2A P3 C19 C24 149.0(6) . . . . ?
Tc1B P3 C19 C24 -159.0(7) . . . . ?
C24 C19 C20 C21 -1.5(7) . . . . ?
P3 C19 C20 C21 177.7(3) . . . . ?
C19 C20 C21 C22 0.5(7) . . . . ?
C20 C21 C22 C23 0.8(8) . . . . ?
C21 C22 C23 C24 -1.1(9) . . . . ?
C22 C23 C24 C19 0.1(9) . . . . ?
C20 C19 C24 C23 1.2(8) . . . . ?
P3 C19 C24 C23 -178.0(4) . . . . ?
